data_2004234
loop_
_publ_author_name
'Padha, N.'
'Goswami, K. N.'
'Yadava, V. S.'
'Nethaji, M.'

_publ_section_title
;
 Anomalin. A Dihydropyranocoumarin Derivative from the Plant
 <i>Lingusticum elatum</i>
;
_journal_issue 12
_journal_name_full 'Acta Crystallographica Section C'
_journal_page_first 2710
_journal_page_last 2712
_journal_paper_doi 10.1107/S0108270195008341
_journal_volume 51
_journal_year 1995
_chemical_formula_sum 'C24 H26 O7'
_chemical_formula_weight 426.45
_chemical_name_common Anomolin
_chemical_name_systematic
;
 8,8-dimethyl-9,10-di(2-methylbut-2-enoyloxy)-9,10-dihydropyrano [2,3-h]
 -[2H]-[1]-benzopyran-2-one
;
_space_group_IT_number 19
_symmetry_cell_setting orthorhombic
_symmetry_space_group_name_Hall 'P 2ac 2ab'
_symmetry_space_group_name_H-M 'P 21 21 21'
_audit_creation_method SHELXL
_cell_angle_alpha 90.00(3)
_cell_angle_beta 90.00(2)
_cell_angle_gamma 90.00(3)
_cell_formula_units_Z 4
_cell_length_a 10.613(3)
_cell_length_b 14.271(2)
_cell_length_c 15.172(3)
_cell_measurement_reflns_used 25
_cell_measurement_temperature 293(2)
_cell_measurement_theta_max 30
_cell_measurement_theta_min 20
_cell_volume 2297.9(9)
_computing_cell_refinement 'CAD-4 Operations Manual'
_computing_data_collection
;
CAD-4 Operations Manual (Enraf-Nonius, 1977)
;
_computing_data_reduction 'CAD-4 Operations Manual'
_computing_molecular_graphics 'ORTEPII (Johnson, 1976)'
_computing_publication_material 'PARST (Nardelli, 1983)'
_computing_structure_refinement 'SHELXL93 (Sheldrick, 1993)'
_computing_structure_solution 'SHELXS86 (Sheldrick, 1990)'
_diffrn_ambient_temperature 293(2)
_diffrn_measurement_device 'Enraf-Nonius CAD-4'
_diffrn_measurement_method \w/2\q
_diffrn_radiation_monochromator graphite
_diffrn_radiation_source 'fine-focus sealed tube'
_diffrn_radiation_type MoK\a
_diffrn_radiation_wavelength 0.71070
_diffrn_reflns_av_R_equivalents 0.0310
_diffrn_reflns_av_sigmaI/netI 0.0248
_diffrn_reflns_limit_h_max 13
_diffrn_reflns_limit_h_min -6
_diffrn_reflns_limit_k_max 18
_diffrn_reflns_limit_k_min -6
_diffrn_reflns_limit_l_max 19
_diffrn_reflns_limit_l_min -3
_diffrn_reflns_number 2870
_diffrn_reflns_theta_max 26.99
_diffrn_reflns_theta_min 1.96
_diffrn_standards_decay_% 1.8
_diffrn_standards_interval_time 120
_diffrn_standards_number 3
_exptl_absorpt_coefficient_mu 0.090
_exptl_absorpt_correction_type none
_exptl_crystal_colour transparent
_exptl_crystal_density_diffrn 1.233
_exptl_crystal_density_meas 1.232
_exptl_crystal_density_method 'the buoyancy method'
_exptl_crystal_description needle
_exptl_crystal_F_000 904
_exptl_crystal_size_max 0.70
_exptl_crystal_size_mid 0.25
_exptl_crystal_size_min 0.23
_refine_diff_density_max 0.189
_refine_diff_density_min -0.178
_refine_ls_abs_structure_details 'Flack (1983) parameter = 0.80(22)'
_refine_ls_abs_structure_Flack 0.8(2)
_refine_ls_extinction_method none
_refine_ls_goodness_of_fit_all 1.043
_refine_ls_goodness_of_fit_obs 1.235
_refine_ls_hydrogen_treatment refall
_refine_ls_matrix_type full
_refine_ls_number_parameters 380
_refine_ls_number_reflns 2792
_refine_ls_number_restraints 0
_refine_ls_restrained_S_all 1.722
_refine_ls_restrained_S_obs 1.235
_refine_ls_R_factor_all 0.1964
_refine_ls_R_factor_obs 0.0659
_refine_ls_shift/esd_max 0.526
_refine_ls_shift/esd_mean 0.076
_refine_ls_structure_factor_coef Fsqd
_refine_ls_weighting_scheme
;
calc w = 1/[\s^2^(F~o~^2^) + (0.1124P)^2^]
where P = (F~o~^2^ + 2F~c~^2^)/3
;
_refine_ls_wR_factor_all 0.2862
_refine_ls_wR_factor_obs 0.1638
_reflns_number_observed 1851
_reflns_number_total 2833
_reflns_observed_criterion >2sigma(I)
_cod_data_source_file de1002.cif
_cod_data_source_block anom
_cod_original_cell_volume 2297.8(9)
_cod_database_code 2004234

loop_
_symmetry_equiv_pos_as_xyz
'x, y, z'
'-x+1/2, -y, z+1/2'
'x+1/2, -y+1/2, -z'
'-x, y+1/2, -z+1/2'

loop_
_atom_site_aniso_label
_atom_site_aniso_U_11
_atom_site_aniso_U_22
_atom_site_aniso_U_33
_atom_site_aniso_U_12
_atom_site_aniso_U_13
_atom_site_aniso_U_23
O1 0.081(2) 0.0696(14) 0.0783(14) -0.0001(12) -0.0089(13) -0.0008(12)
C2 0.080(2) 0.082(2) 0.087(2) 0.001(2) -0.017(2) 0.008(2)
O2 0.088(2) 0.092(2) 0.131(3) 0.002(2) -0.024(2) 0.004(2)
C3 0.092(3) 0.096(3) 0.092(3) -0.011(3) -0.021(2) -0.007(2)
C4 0.103(3) 0.084(3) 0.080(2) -0.020(3) -0.010(2) -0.009(2)
C5 0.125(4) 0.068(2) 0.091(3) -0.008(3) 0.000(3) -0.018(2)
C6 0.110(3) 0.074(3) 0.102(3) 0.013(3) 0.000(3) -0.012(2)
O7 0.085(2) 0.080(2) 0.123(2) 0.0146(15) -0.008(2) -0.014(2)
C8 0.076(2) 0.086(3) 0.108(3) 0.004(2) -0.013(2) -0.008(2)
C9 0.077(2) 0.076(2) 0.073(2) -0.004(2) 0.001(2) -0.002(2)
C10 0.077(2) 0.062(2) 0.066(2) 0.003(2) -0.003(2) 0.000(2)
C11 0.103(3) 0.074(2) 0.066(2) -0.008(2) 0.003(2) -0.002(2)
C12 0.084(2) 0.069(2) 0.060(2) 0.000(2) -0.004(2) 0.0015(15)
C13 0.090(3) 0.069(2) 0.088(3) 0.007(2) 0.003(2) -0.001(2)
C14 0.085(2) 0.066(2) 0.066(2) -0.001(2) 0.004(2) 0.0028(15)
C15 0.091(4) 0.115(5) 0.175(8) 0.019(3) -0.008(5) -0.033(6)
C16 0.094(4) 0.099(4) 0.112(4) 0.006(3) -0.022(3) 0.017(3)
O1' 0.085(2) 0.0677(13) 0.0656(13) -0.0011(13) 0.0025(12) 0.0010(11)
C2' 0.076(2) 0.067(2) 0.077(2) -0.001(2) 0.004(2) -0.004(2)
O3' 0.132(3) 0.078(2) 0.095(2) 0.021(2) 0.025(2) 0.007(2)
C4' 0.120(4) 0.079(2) 0.089(3) -0.010(3) 0.026(3) -0.015(2)
C5' 0.200(8) 0.128(5) 0.073(3) -0.021(5) 0.021(4) 0.003(3)
C6' 0.134(6) 0.112(4) 0.143(5) -0.002(4) 0.065(5) -0.012(4)
C7' 0.134(6) 0.180(8) 0.179(8) 0.044(6) 0.020(6) 0.011(7)
O1'' 0.080(2) 0.083(2) 0.082(2) -0.0063(14) -0.0093(14) -0.0062(13)
C2'' 0.088(3) 0.082(3) 0.091(3) 0.001(2) -0.004(2) -0.008(2)
O3'' 0.150(3) 0.085(2) 0.101(2) -0.011(2) 0.002(2) 0.000(2)
C4'' 0.094(3) 0.096(3) 0.125(4) -0.003(3) -0.015(3) -0.024(3)
C5'' 0.228(11) 0.143(7) 0.119(5) -0.032(7) -0.004(6) -0.051(5)
C6'' 0.123(5) 0.094(4) 0.180(7) -0.012(4) -0.018(5) -0.032(5)
C7'' 0.150(7) 0.110(6) 0.237(14) -0.026(6) 0.014(9) 0.002(7)

loop_
_atom_site_label
_atom_site_occupancy
_atom_site_fract_x
_atom_site_fract_y
_atom_site_fract_z
_atom_site_U_iso_or_equiv
_atom_site_thermal_displace_type
_atom_site_calc_flag
_atom_site_refinement_flags
_atom_site_type_symbol
O1 1 -0.0504(3) 0.8765(2) 0.3105(2) 0.0764(7) Uani d . O
C2 1 -0.1716(4) 0.8714(3) 0.2782(3) 0.0828(10) Uani d . C
O2 1 -0.2349(3) 0.9404(2) 0.2850(3) 0.1035(10) Uani d . O
C3 1 -0.2087(6) 0.7831(4) 0.2390(3) 0.0933(13) Uani d . C
C4 1 -0.1297(5) 0.7130(4) 0.2312(3) 0.0891(12) Uani d . C
C5 1 0.0888(6) 0.6508(3) 0.2556(3) 0.0947(14) Uani d . C
C6 1 0.2065(6) 0.6633(3) 0.2869(4) 0.0954(13) Uani d . C
O7 1 0.3622(3) 0.7554(2) 0.3552(2) 0.0958(9) Uani d . O
C8 1 0.3897(4) 0.8250(3) 0.4223(4) 0.0898(12) Uani d . C
C9 1 0.3284(4) 0.9163(3) 0.3906(3) 0.0750(9) Uani d . C
C10 1 0.1873(4) 0.9120(3) 0.3779(2) 0.0684(8) Uani d . C
C11 1 -0.0027(5) 0.7204(3) 0.2630(3) 0.0810(10) Uani d . C
C12 1 0.0328(4) 0.8034(3) 0.3031(2) 0.0711(9) Uani d . C
C13 1 0.2397(4) 0.7475(3) 0.3275(3) 0.0827(11) Uani d . C
C14 1 0.1539(4) 0.8189(3) 0.3361(2) 0.0723(9) Uani d . C
C15 1 0.5306(7) 0.8328(6) 0.4215(9) 0.127(3) Uani d . C
C16 1 0.3434(6) 0.7915(5) 0.5097(4) 0.1017(15) Uani d . C
O1' 1 0.1221(3) 0.9184(2) 0.4610(2) 0.0726(7) Uani d . O
C2' 1 0.0618(4) 1.0001(3) 0.4782(3) 0.0734(9) Uani d . C
O3' 1 0.0653(4) 1.0657(2) 0.4301(2) 0.1015(10) Uani d . O
C4' 1 -0.0060(6) 0.9956(3) 0.5645(3) 0.0962(14) Uani d . C
C5' 1 0.0625(10) 0.9532(6) 0.6386(4) 0.134(3) Uani d . C
C6' 1 -0.1233(8) 1.0290(5) 0.5695(6) 0.130(2) Uani d . C
C7' 1 -0.2030(10) 1.0703(8) 0.4999(8) 0.164(3) Uani d . C
O1'' 1 0.3618(3) 0.9886(2) 0.4527(2) 0.0819(8) Uani d . O
C2'' 1 0.3879(5) 1.0745(3) 0.4200(3) 0.0871(11) Uani d . C
O3'' 1 0.3732(5) 1.0924(2) 0.3444(3) 0.1120(11) Uani d . O
C4'' 1 0.4303(5) 1.1391(4) 0.4897(4) 0.1049(15) Uani d . C
C5'' 1 0.3869(14) 1.1160(7) 0.5827(6) 0.163(4) Uani d . C
C6'' 1 0.5016(7) 1.2128(5) 0.4694(7) 0.132(2) Uani d . C
C7'' 1 0.5522(12) 1.2438(7) 0.3889(12) 0.166(4) Uani d . C
H31 1 -0.2754(60) 0.7757(42) 0.2176(41) 0.118(20) Uiso d . H
H41 1 -0.1506(45) 0.6553(35) 0.2094(31) 0.089(13) Uiso d . H
H51 1 0.0605(39) 0.5977(32) 0.2306(26) 0.074(10) Uiso d . H
H61 1 0.2665(41) 0.6151(32) 0.2747(26) 0.075(11) Uiso d . H
H91 1 0.3702(31) 0.9314(23) 0.3363(23) 0.051(8) Uiso d . H
H101 1 0.1607(32) 0.9645(24) 0.3330(22) 0.055(8) Uiso d . H
H151 1 0.5486(46) 0.8707(36) 0.4640(32) 0.082(13) Uiso d . H
H152 1 0.5555(79) 0.8464(58) 0.3732(52) 0.126(35) Uiso d . H
H153 1 0.5706(53) 0.7673(41) 0.4276(35) 0.105(15) Uiso d . H
H161 1 0.2608(38) 0.7755(24) 0.5047(21) 0.053(8) Uiso d . H
H162 1 0.3773(70) 0.7388(61) 0.5149(47) 0.129(22) Uiso d . H
H163 1 0.3599(63) 0.8368(47) 0.5467(42) 0.122(21) Uiso d . H
H5A 1 0.1629(102) 0.9854(63) 0.6665(59) 0.187(32) Uiso d . H
H5B 1 0.0747(113) 0.8864(92) 0.6423(76) 0.213(44) Uiso d . H
H5C 1 0.0304(60) 0.9514(43) 0.6828(47) 0.109(18) Uiso d . H
H6A 1 0.5106(68) 1.2543(63) 0.5100(49) 0.127(22) Uiso d . H
H7A 1 -0.2372(98) 1.1518(70) 0.5277(63) 0.190(34) Uiso d . H
H7B 1 -0.2765(149) 1.0182(99) 0.4819(89) 0.261(60) Uiso d . H
H7C 1 -0.1497(10) 1.0798(8) 0.4479(8) 0.247 Uiso calc R H
H6X 1 -0.1631(55) 1.0302(36) 0.6209(37) 0.100(15) Uiso d . H
H5X 1 0.2900(114) 1.0938(77) 0.5832(68) 0.200(40) Uiso d . H
H5Y 1 0.3796(88) 1.1651(67) 0.6284(58) 0.183(30) Uiso d . H
H5Z 1 0.4108(61) 1.0503(53) 0.6083(43) 0.118(20) Uiso d . H
H7X 1 0.6469(127) 1.2553(90) 0.3943(85) 0.229(50) Uiso d . H
H7Y 1 0.5180(108) 1.2113(90) 0.3292(80) 0.199(42) Uiso d . H
H7Z 1 0.5946(95) 1.1980(75) 0.3695(64) 0.151(35) Uiso d . H

loop_
_atom_type_symbol
_atom_type_description
_atom_type_scat_dispersion_real
_atom_type_scat_dispersion_imag
_atom_type_scat_source
C C 0.0033 0.0016 'International Tables Vol C Tables 4.2.6.8 and 6.1.1.4'
H H 0.0000 0.0000 'International Tables Vol C Tables 4.2.6.8 and 6.1.1.4'
O O 0.0106 0.0060 'International Tables Vol C Tables 4.2.6.8 and 6.1.1.4'

loop_
_geom_angle_atom_site_label_1
_geom_angle_atom_site_label_2
_geom_angle_atom_site_label_3
_geom_angle
_geom_angle_publ_flag
O7 C13 C14 122.6(4) yes
C9 C10 C14 108.8(3) yes
O7 C8 C9 106.1(4) yes
C13 C14 C10 122.3(4) yes
C10 C9 C8 115.2(4) yes
C13 O7 C8 117.5(3) yes
C10 O1' C2' 116.7(3) yes
O1' C2' O3' 123.1(3) yes
O1' C2' C4' 111.0(3) yes
O3' C2' C4' 126.0(4) yes
C2' C4' C6' 118.9(6) yes
C5' C4' C6' 124.4(6) yes
C4' C6' C7' 129.5(7) yes
C9 O1'' C2'' 117.4(3) yes
O1'' C2'' O3'' 121.6(4) yes
O1'' C2'' C4'' 111.6(4) yes
O3'' C2'' C4'' 126.8(5) yes
C2'' C4'' C6'' 120.2(7) yes
C5'' C4'' C6'' 123.9(7) yes
C4'' C6'' C7'' 131.8(9) yes
C12 O1 C2 122.1(3) ?
O2 C2 O1 116.8(4) ?
O2 C2 C3 126.7(4) ?
O1 C2 C3 116.5(4) ?
C4 C3 C2 121.8(5) ?
C4 C3 H31 116.(5) ?
C2 C3 H31 122.(5) ?
C3 C4 C11 121.0(4) ?
C3 C4 H41 124.(3) ?
C11 C4 H41 115.(3) ?
C6 C5 C11 121.6(4) ?
C6 C5 H51 125.(3) ?
C11 C5 H51 114.(3) ?
C5 C6 C13 120.2(4) ?
C5 C6 H61 117.(3) ?
C13 C6 H61 123.(3) ?
O7 C8 C15 104.2(5) no
O7 C8 C16 109.7(5) no
C15 C8 C16 111.0(7) no
C15 C8 C9 111.0(5) ?
C16 C8 C9 114.3(4) ?
O1'' C9 C10 110.9(3) no
O1'' C9 C8 107.4(3) no
O1'' C9 H91 107.(2) ?
C10 C9 H91 111.0(19) ?
C8 C9 H91 105.(2) ?
O1' C10 C9 111.2(3) no
O1' C10 C14 108.0(3) no
O1' C10 H101 113.1(18) ?
C9 C10 H101 108.7(19) ?
C14 C10 H101 106.9(18) ?
C12 C11 C5 117.1(4) ?
C12 C11 C4 117.8(4) ?
C5 C11 C4 125.1(4) ?
O1 C12 C11 120.8(4) ?
O1 C12 C14 116.3(3) ?
C11 C12 C14 122.9(4) ?
O7 C13 C6 116.5(4) ?
C14 C13 C6 120.9(4) ?
C13 C14 C12 117.3(4) ?
C12 C14 C10 120.3(3) ?
C8 C15 H151 105.(4) ?
C8 C15 H152 111.(6) ?
H151 C15 H152 117.(7) ?
C8 C15 H153 110.(3) ?
H151 C15 H153 114.(5) ?
H152 C15 H153 100.(7) ?
C8 C16 H161 109.(2) ?
C8 C16 H162 103.(5) ?
H161 C16 H162 101.(6) ?
C8 C16 H163 106.(4) ?
H161 C16 H163 116.(5) ?
H162 C16 H163 121.(7) ?
C5' C4' C2' 116.7(6) no
C4' C5' H5A 122.(4) ?
C4' C5' H5B 121.(7) ?
H5A C5' H5B 103.(9) ?
C4' C5' H5C 118.(5) ?
H5A C5' H5C 96.(6) ?
H5B C5' H5C 89.(8) ?
C4' C6' H6X 120.(4) ?
C7' C6' H6X 111.(4) ?
H7A C7' H7B 119.(8) ?
H7A C7' C6' 107.(5) ?
H7B C7' C6' 108.(7) ?
H7A C7' H7C 108.(5) ?
H7B C7' H7C 107.(8) ?
C6' C7' H7C 107.5(12) ?
H7B C7' H7A 119.(8) ?
C6' C7' H7A 107.(5) ?
H7C C7' H7A 105.(4) ?
H7A C7' H7B 119.(8) ?
C6' C7' H7B 108.(7) ?
H7C C7' H7B 111.(7) ?
H7A C7' H7B 119.(8) ?
C2'' C4'' C5'' 116.0(5) no
C4'' C5'' H5X 111.(6) ?
C4'' C5'' H5Y 121.(5) ?
H5X C5'' H5Y 97.(8) ?
C4'' C5'' H5Z 118.(4) ?
H5X C5'' H5Z 88.(7) ?
H5Y C5'' H5Z 113.(6) ?
C4'' C6'' H6A 116.(5) ?
C7'' C6'' H6A 111.(5) ?
C6'' C7'' H7X 111.(7) ?
C6'' C7'' H7Y 118.(6) ?
H7X C7'' H7Y 118.(10) ?
C6'' C7'' H7Z 105.(7) ?
H7X C7'' H7Z 68.(9) ?
H7Y C7'' H7Z 64.(7) ?

loop_
_geom_bond_atom_site_label_1
_geom_bond_atom_site_label_2
_geom_bond_distance
_geom_bond_publ_flag
C8 C9 1.533(6) yes
C10 C14 1.514(5) yes
O7 C13 1.371(6) yes
C9 C10 1.511(6) yes
C13 C14 1.373(6) yes
O7 C8 1.452(6) yes
C10 O1' 1.442(4) yes
O1' C2' 1.355(5) yes
C2' O3' 1.187(5) yes
C2' C4' 1.496(6) yes
C4' C6' 1.335(10) yes
C4' C5' 1.470(10) yes
C6' C7' 1.476(13) yes
C9 O1'' 1.441(5) yes
O1'' C2'' 1.351(6) yes
C2'' O3'' 1.186(6) yes
C2'' C4'' 1.472(7) yes
C4'' C6'' 1.332(10) yes
C4'' C5'' 1.521(12) yes
C6'' C7'' 1.405(15) yes
O1 C12 1.371(5) ?
O1 C2 1.378(5) ?
C2 O2 1.196(5) ?
C2 C3 1.448(7) ?
C3 C4 1.310(7) ?
C3 H31 0.79(6) ?
C4 C11 1.434(7) ?
C4 H41 0.91(5) ?
C5 C6 1.348(8) ?
C5 C11 1.394(7) ?
C5 H51 0.90(5) ?
C6 C13 1.396(6) ?
C6 H61 0.96(5) ?
C8 C15 1.500(9) ?
C8 C16 1.493(8) ?
C9 H91 0.96(3) ?
C10 H101 1.05(4) ?
C11 C12 1.385(6) ?
C12 C14 1.396(6) ?
C15 H151 0.86(5) ?
C15 H152 0.80(7) ?
C15 H153 1.03(6) ?
C16 H161 0.91(4) ?
C16 H162 0.84(9) ?
C16 H163 0.87(7) ?
C5' H5A 1.23(11) ?
C5' H5B 0.96(13) ?
C5' H5C 0.75(7) ?
C6' H6X 0.89(6) ?
C7' H7A 1.29(10) ?
C7' H7B 1.11(16) ?
C7' H7C 0.98 ?
C7' H7A 1.29(10) ?
C7' H7B 1.11(16) ?
C5'' H5X 1.08(12) ?
C5'' H5Y 0.99(10) ?
C5'' H5Z 1.05(7) ?
C6'' H6A 0.86(8) ?
C7'' H7X 1.02(13) ?
C7'' H7Y 1.08(13) ?
C7'' H7Z 0.85(10) ?

loop_
_geom_torsion_atom_site_label_1
_geom_torsion_atom_site_label_2
_geom_torsion_atom_site_label_3
_geom_torsion_atom_site_label_4
_geom_torsion
_geom_torsion_publ_flag
C13 O7 C8 C9 -49.3(5) yes
C8 C9 C10 C14 -40.5(5) yes
O7 C13 C14 C10 -0.8(6) yes
O7 C8 C9 C10 60.0(5) yes
C8 O7 C13 C14 22.6(6) yes
C9 C10 C14 C13 10.2(5) yes
C10 O1' C2' O3' -3.1(6) yes
C10 O1' C2' C4' 177.6(4) yes
O3' C2' C4' C6' 45.1(7) yes
O3' C2' C4' C5' -135.5(6) yes
O1' C2' C4' C6' -135.7(5) yes
C2' C4' C6' C7' 1.3(11) yes
C5' C4' C6' C7' -178.0(9) yes
C9 O1'' C2'' O3'' 6.6(7) yes
C9 O1'' C2'' C4'' -175.4(4) yes
O3'' C2'' C4'' C6'' -26.3(9) yes
O3'' C2'' C4'' C5'' 153.2(8) yes
O1'' C2'' C4'' C6'' 155.8(5) yes
C2'' C4'' C6'' C7'' -2.0(13) yes
C5'' C4'' C6'' C7'' 178.5(11) yes
C12 O1 C2 O2 -177.2(4) ?
C12 O1 C2 C3 2.4(6) ?
O2 C2 C3 C4 176.7(5) ?
O1 C2 C3 C4 -2.8(7) ?
C2 C3 C4 C11 1.2(8) ?
C11 C5 C6 C13 -0.2(8) ?
C13 O7 C8 C15 -166.5(6) ?
C13 O7 C8 C16 74.6(5) ?
O7 C8 C9 O1'' -175.9(3) ?
C15 C8 C9 O1'' -63.3(7) ?
C16 C8 C9 O1'' 63.1(5) ?
C15 C8 C9 C10 172.6(6) ?
C16 C8 C9 C10 -60.9(5) ?
O1'' C9 C10 O1' -43.8(4) no
C8 C9 C10 O1' 78.4(4) no
O1'' C9 C10 C14 -162.7(3) no
C6 C5 C11 C12 0.6(7) ?
C6 C5 C11 C4 179.7(5) ?
C3 C4 C11 C12 0.9(7) ?
C3 C4 C11 C5 -178.2(5) ?
C2 O1 C12 C11 -0.5(5) ?
C2 O1 C12 C14 177.9(3) ?
C5 C11 C12 O1 177.9(4) ?
C4 C11 C12 O1 -1.3(6) ?
C5 C11 C12 C14 -0.4(6) ?
C4 C11 C12 C14 -179.6(4) ?
C8 O7 C13 C6 -159.6(4) ?
C5 C6 C13 O7 -178.2(5) ?
C5 C6 C13 C14 -0.3(8) ?
O7 C13 C14 C12 178.3(4) ?
C6 C13 C14 C12 0.5(6) ?
C6 C13 C14 C10 -178.5(4) ?
O1 C12 C14 C13 -178.5(3) ?
C11 C12 C14 C13 -0.1(6) ?
O1 C12 C14 C10 0.6(5) ?
C11 C12 C14 C10 178.9(4) ?
O1' C10 C14 C13 -110.6(4) ?
O1' C10 C14 C12 70.4(4) ?
C9 C10 C14 C12 -168.8(3) ?
C9 C10 O1' C2' 107.2(4) no
C14 C10 O1' C2' -133.5(3) no
O1' C2' C4' C5' 43.7(6) no
C4' C6' C7' H7A -125.(5) ?
C4' C6' C7' H7B 106.(8) ?
C10 C9 O1'' C2'' -92.0(4) no
C8 C9 O1'' C2'' 141.3(4) no
O1'' C2'' C4'' C5'' -24.7(9) no

loop_
_cod_related_entry_id
_cod_related_entry_database
_cod_related_entry_code
1 ChemSpider 8427355
